data_7246461
loop_
_publ_author_name
'Siedzielnik, Magdalena'
'Paw\/lowska, Monika'
'Da\'sko, Mateusz'
'Kleinschmidt, Hubert'
'Do\/l\;ega, Anna'

_publ_section_title
;
 Reactions of cobalt(ii) chloride and cobalt(ii) acetate with
 hemisalen-type ligands: ligand transformation, oxidation of cobalt and
 complex formation. Preliminary study on the cytotoxicity of Co(ii) and
 Co(iii) hemisalen complexes
;
_journal_issue 13
_journal_name_full 'RSC Advances'
_journal_page_first 8830
_journal_page_last 8843
_journal_paper_doi 10.1039/D2RA07089H
_journal_volume 13
_journal_year 2023
_chemical_formula_moiety 'C28 H22 Co N2 O6, C6 H16 N, C H4 O, H2 O'
_chemical_formula_sum 'C35 H44 Co N3 O8'
_chemical_formula_weight 693.66
_space_group_IT_number 14
_space_group_name_Hall '-P 2ybc'
_space_group_name_H-M_alt 'P 1 21/c 1'
_symmetry_cell_setting monoclinic
_symmetry_Int_Tables_number 14
_symmetry_space_group_name_Hall '-P 2ybc'
_symmetry_space_group_name_H-M 'P 1 21/c 1'
_atom_sites_solution_hydrogens mixed
_atom_sites_solution_primary other
_audit_creation_date 2023-01-17T17:15:44-00:00
_audit_creation_method 'WinGX routine CIF_UPDATE'
_audit_update_record
;
2023-01-23 deposited with the CCDC.	2023-03-08 downloaded from the CCDC.
;
_cell_angle_alpha 90
_cell_angle_beta 99.62(2)
_cell_angle_gamma 90
_cell_formula_units_Z 4
_cell_length_a 11.359(3)
_cell_length_b 11.974(7)
_cell_length_c 24.537(7)
_cell_measurement_reflns_used 12745
_cell_measurement_temperature 120(2)
_cell_measurement_theta_max 29.53
_cell_measurement_theta_min 2.39
_cell_volume 3290(2)
_computing_cell_refinement 'STOE X-AREA'
_computing_data_collection 'STOE X-AREA'
_computing_data_reduction 'STOE X-RED'
_computing_structure_refinement 'SHELXL-2014/7 (Sheldrick, 2014)'
_diffrn_ambient_temperature 120(2)
_diffrn_detector 'image plate (34 cm diameter)'
_diffrn_detector_area_resol_mean 6.67
_diffrn_detector_type STOE
_diffrn_measured_fraction_theta_full 0.997
_diffrn_measured_fraction_theta_max 0.983
_diffrn_measurement_device '2-circle goniometer'
_diffrn_measurement_device_type 'STOE IPDS 2T'
_diffrn_measurement_method 'rotation method'
_diffrn_radiation_monochromator 'parabolic x-ray mirror'
_diffrn_radiation_type MoK\a
_diffrn_radiation_wavelength 0.71073
_diffrn_reflns_av_R_equivalents 0.0791
_diffrn_reflns_av_unetI/netI 0.0955
_diffrn_reflns_Laue_measured_fraction_full 0.997
_diffrn_reflns_Laue_measured_fraction_max 0.983
_diffrn_reflns_limit_h_max 15
_diffrn_reflns_limit_h_min -13
_diffrn_reflns_limit_k_max 16
_diffrn_reflns_limit_k_min -16
_diffrn_reflns_limit_l_max 32
_diffrn_reflns_limit_l_min -33
_diffrn_reflns_number 26441
_diffrn_reflns_point_group_measured_fraction_full 0.997
_diffrn_reflns_point_group_measured_fraction_max 0.983
_diffrn_reflns_theta_full 25.242
_diffrn_reflns_theta_max 29.269
_diffrn_reflns_theta_min 2.393
_diffrn_source 'GeniX Mo, 0.05 x 0.05 mm2 microfocus'
_exptl_absorpt_coefficient_mu 0.578
_exptl_absorpt_correction_T_max 0.9646
_exptl_absorpt_correction_T_min 0.9301
_exptl_absorpt_correction_type integration
_exptl_absorpt_process_details
;
STOE X-Red32, absorption correction by Gaussian integration, analogous to
P. Coppens, "The Evaluation of Absorption and Extinction in Single-Crystal
        Structure Analysis", published in
        F. R. Ahmed (Editor), "Crystallographic Computing",
        Munksgaard, Copenhagen (1970), 255 - 270
;
_exptl_crystal_colour red
_exptl_crystal_density_diffrn 1.4
_exptl_crystal_description prism
_exptl_crystal_F_000 1464
_exptl_crystal_size_max 0.156
_exptl_crystal_size_mid 0.121
_exptl_crystal_size_min 0.061
_refine_diff_density_max 0.641
_refine_diff_density_min -0.826
_refine_diff_density_rms 0.099
_refine_ls_extinction_method none
_refine_ls_goodness_of_fit_ref 0.997
_refine_ls_hydrogen_treatment mixed
_refine_ls_matrix_type full
_refine_ls_number_parameters 441
_refine_ls_number_reflns 8840
_refine_ls_number_restraints 2
_refine_ls_restrained_S_all 0.997
_refine_ls_R_factor_all 0.1214
_refine_ls_R_factor_gt 0.0568
_refine_ls_shift/su_max 0.001
_refine_ls_shift/su_mean 0
_refine_ls_structure_factor_coef Fsqd
_refine_ls_weighting_details 'w=1/[\s^2^(Fo^2^)+(0.0826P)^2^] where P=(Fo^2^+2Fc^2^)/3'
_refine_ls_weighting_scheme calc
_refine_ls_wR_factor_gt 0.1329
_refine_ls_wR_factor_ref 0.1687
_reflns_Friedel_coverage 0
_reflns_number_gt 4828
_reflns_number_total 8840
_reflns_threshold_expression 'I > 2\s(I)'
_cod_data_source_file d2ra07089h2.cif
_cod_data_source_block ms5_2022
_cod_original_cell_volume 3291(2)
_cod_original_sg_symbol_H-M 'P 21/c'
_cod_database_code 7246461
_shelx_shelxl_version_number 2014/7

loop_
_symmetry_equiv_pos_as_xyz
'x, y, z'
'-x, y+1/2, -z+1/2'
'-x, -y, -z'
'x, -y-1/2, z-1/2'

loop_
_atom_site_label
_atom_site_type_symbol
_atom_site_fract_x
_atom_site_fract_y
_atom_site_fract_z
_atom_site_U_iso_or_equiv
_atom_site_adp_type
_atom_site_occupancy
_atom_site_site_symmetry_order
_atom_site_calc_flag
_atom_site_refinement_flags_posn
_atom_site_refinement_flags_adp
_atom_site_refinement_flags_occupancy
_atom_site_disorder_assembly
_atom_site_disorder_group
Co1 Co 0.66433(4) 0.56650(4) 0.62856(2) 0.02246(12) Uani 1 1 d . . . . .
O1 O 0.5527(2) 0.67697(18) 0.64249(10) 0.0266(5) Uani 1 1 d . . . . .
O2 O 0.7796(2) 0.45871(18) 0.61725(10) 0.0270(5) Uani 1 1 d . . . . .
O4 O 0.6294(2) 0.48314(19) 0.68942(10) 0.0269(5) Uani 1 1 d . . . . .
O5 O 0.6924(2) 0.64872(19) 0.56602(10) 0.0279(5) Uani 1 1 d . . . . .
O6 O 0.6923(2) 0.7493(2) 0.47349(10) 0.0343(6) Uani 1 1 d . . . . .
N2 N 0.7853(2) 0.6374(2) 0.67950(12) 0.0240(6) Uani 1 1 d . . . . .
O7 O 0.9470(3) 0.3482(3) 0.73085(13) 0.0472(7) Uani 1 1 d G . . . .
H7A H 0.9471 0.3509 0.6963 0.071 Uiso 1 1 d G U . . .
H7B H 0.8964 0.3946 0.7393 0.071 Uiso 1 1 d G U . . .
O3 O 0.9627(2) 0.3144(2) 0.61741(11) 0.0356(6) Uani 1 1 d . . . . .
N1 N 0.5340(2) 0.4970(2) 0.58259(12) 0.0229(6) Uani 1 1 d . . . . .
C1 C 0.4440(3) 0.6549(3) 0.61475(14) 0.0256(7) Uani 1 1 d . . . . .
C20 C 0.6963(3) 0.4601(3) 0.78610(15) 0.0291(7) Uani 1 1 d . . . . .
H20 H 0.6373 0.4049 0.7885 0.035 Uiso 1 1 calc R U . . .
C10 C 0.8504(3) 0.2898(3) 0.58765(16) 0.0308(8) Uani 1 1 d . . . . .
C7 C 0.5386(3) 0.4041(3) 0.55605(14) 0.0246(7) Uani 1 1 d . . . . .
H7 H 0.4677 0.3793 0.5331 0.029 Uiso 1 1 calc R U . . .
C17 C 0.8690(3) 0.6230(3) 0.78071(15) 0.0287(7) Uani 1 1 d . . . . .
H17 H 0.9277 0.6786 0.7789 0.034 Uiso 1 1 calc R U . . .
C5 C 0.2341(3) 0.6952(3) 0.58896(16) 0.0342(8) Uani 1 1 d . . . . .
H5 H 0.1676 0.7421 0.5911 0.041 Uiso 1 1 calc R U . . .
C15 C 0.7022(3) 0.5108(3) 0.73515(14) 0.0250(7) Uani 1 1 d . . . . .
O8 O 0.5859(3) 0.8961(2) 0.64677(13) 0.0438(7) Uani 1 1 d D . . . .
C21 C 0.8558(3) 0.7153(3) 0.66790(15) 0.0264(7) Uani 1 1 d . . . . .
H21 H 0.9116 0.7453 0.6974 0.032 Uiso 1 1 calc R U . . .
C3 C 0.3149(3) 0.5306(3) 0.55285(15) 0.0291(7) Uani 1 1 d . . . . .
H3 H 0.3048 0.4651 0.5308 0.035 Uiso 1 1 calc R U . . .
C16 C 0.7892(3) 0.5935(3) 0.73339(14) 0.0252(7) Uani 1 1 d . . . . .
C25 C 0.8643(3) 0.8612(3) 0.51199(16) 0.0307(8) Uani 1 1 d . . . . .
H25 H 0.8667 0.8961 0.4774 0.037 Uiso 1 1 calc R U . . .
C8 C 0.6430(3) 0.3365(3) 0.55894(15) 0.0274(7) Uani 1 1 d . . . . .
C23 C 0.7737(3) 0.7249(3) 0.56696(14) 0.0242(7) Uani 1 1 d . . . . .
C6 C 0.3456(3) 0.7228(3) 0.61793(16) 0.0321(8) Uani 1 1 d . . . . .
H6 H 0.3551 0.7882 0.6401 0.039 Uiso 1 1 calc R U . . .
C11 C 0.8341(4) 0.1912(3) 0.55996(18) 0.0389(9) Uani 1 1 d . . . . .
H11 H 0.8999 0.1419 0.5606 0.047 Uiso 1 1 calc R U . . .
C22 C 0.8558(3) 0.7599(3) 0.61342(15) 0.0264(7) Uani 1 1 d . . . . .
N3 N 0.6792(3) 1.0206(3) 0.73687(16) 0.0418(8) Uani 1 1 d . . . . .
H3A H 0.654(4) 0.980(4) 0.7071(6) 0.062(16) Uiso 1 1 d D . . . .
C26 C 0.9473(3) 0.8921(3) 0.55865(16) 0.0317(8) Uani 1 1 d . . . . .
H26 H 1.0069 0.9463 0.5555 0.038 Uiso 1 1 calc R U . . .
C4 C 0.2189(3) 0.5984(3) 0.55651(16) 0.0321(8) Uani 1 1 d . . . . .
H4 H 0.1421 0.5795 0.537 0.039 Uiso 1 1 calc R U . . .
C14 C 1.0261(4) 0.3941(4) 0.58981(19) 0.0450(10) Uani 1 1 d . . . . .
H14A H 1.0345 0.3654 0.5532 0.068 Uiso 1 1 calc R U . . .
H14B H 1.1054 0.4067 0.6116 0.068 Uiso 1 1 calc R U . . .
H14C H 0.9817 0.4646 0.5857 0.068 Uiso 1 1 calc R U . . .
C9 C 0.7562(3) 0.3670(3) 0.58893(14) 0.0253(7) Uani 1 1 d . . . . .
C24 C 0.7796(3) 0.7808(3) 0.51595(15) 0.0275(7) Uani 1 1 d . . . . .
C33 C 0.8790(4) 1.0822(4) 0.7868(2) 0.0559(12) Uani 1 1 d . . . . .
H33A H 0.868 1.162 0.7788 0.084 Uiso 1 1 calc R U . . .
H33B H 0.9641 1.0637 0.7915 0.084 Uiso 1 1 calc R U . . .
H33C H 0.8485 1.0643 0.8209 0.084 Uiso 1 1 calc R U . . .
C2 C 0.4269(3) 0.5587(3) 0.58176(13) 0.0228(6) Uani 1 1 d . . . . .
C27 C 0.9416(3) 0.8437(3) 0.60838(16) 0.0298(8) Uani 1 1 d . . . . .
H27 H 0.996 0.8664 0.6402 0.036 Uiso 1 1 calc R U . . .
C13 C 0.6282(3) 0.2343(3) 0.53008(16) 0.0312(8) Uani 1 1 d . . . . .
H13 H 0.5519 0.2155 0.5099 0.037 Uiso 1 1 calc R U . . .
C18 C 0.8622(3) 0.5707(3) 0.83046(15) 0.0304(7) Uani 1 1 d . . . . .
H18 H 0.9166 0.5901 0.8628 0.036 Uiso 1 1 calc R U . . .
C19 C 0.7758(3) 0.4900(3) 0.83293(15) 0.0305(8) Uani 1 1 d . . . . .
H19 H 0.771 0.4548 0.8672 0.037 Uiso 1 1 calc R U . . .
C30 C 0.6382(4) 0.9606(4) 0.7853(2) 0.0506(11) Uani 1 1 d D . . . .
H30A H 0.6802 0.9926 0.8204 0.061 Uiso 1 1 calc R U . . .
H30B H 0.5515 0.9732 0.7837 0.061 Uiso 1 1 calc R U . . .
C28 C 0.6846(5) 0.8074(4) 0.42294(17) 0.0482(11) Uani 1 1 d . . . . .
H28A H 0.6133 0.7828 0.3976 0.072 Uiso 1 1 calc R U . . .
H28B H 0.7558 0.7919 0.4065 0.072 Uiso 1 1 calc R U . . .
H28C H 0.6793 0.8878 0.4296 0.072 Uiso 1 1 calc R U . . .
C12 C 0.7223(4) 0.1609(3) 0.53050(18) 0.0374(9) Uani 1 1 d . . . . .
H12 H 0.7114 0.0917 0.5113 0.045 Uiso 1 1 calc R U . . .
C29 C 0.5649(5) 0.9341(4) 0.59162(19) 0.0571(13) Uani 1 1 d . . . . .
H29A H 0.624 0.9012 0.5715 0.086 Uiso 1 1 calc R U . . .
H29B H 0.5716 1.0157 0.5911 0.086 Uiso 1 1 calc R U . . .
H29C H 0.4845 0.9119 0.5739 0.086 Uiso 1 1 calc R U . . .
C32 C 0.8124(4) 1.0159(4) 0.7401(2) 0.0531(12) Uani 1 1 d . . . . .
H32A H 0.8386 0.9371 0.7443 0.064 Uiso 1 1 calc R U . . .
H32B H 0.8331 1.0442 0.705 0.064 Uiso 1 1 calc R U . . .
C31 C 0.6616(8) 0.8395(5) 0.7845(3) 0.088(2) Uani 1 1 d . . . . .
H31A H 0.6291 0.8092 0.748 0.132 Uiso 1 1 calc R U . . .
H31B H 0.6235 0.8025 0.8127 0.132 Uiso 1 1 calc R U . . .
H31C H 0.748 0.8262 0.7924 0.132 Uiso 1 1 calc R U . . .
C34 C 0.6236(5) 1.1331(4) 0.7322(2) 0.0541(12) Uani 1 1 d . . . . .
H34A H 0.5357 1.1245 0.7269 0.065 Uiso 1 1 calc R U . . .
H34B H 0.6489 1.1739 0.7673 0.065 Uiso 1 1 calc R U . . .
C35 C 0.6549(6) 1.2003(4) 0.6863(2) 0.0725(17) Uani 1 1 d . . . . .
H35A H 0.6444 1.155 0.6525 0.109 Uiso 1 1 calc R U . . .
H35B H 0.7383 1.2245 0.6954 0.109 Uiso 1 1 calc R U . . .
H35C H 0.6028 1.2659 0.6804 0.109 Uiso 1 1 calc R U . . .
H8 H 0.579(8) 0.8219(13) 0.652(3) 0.13(3) Uiso 1 1 d D . . . .

loop_
_atom_site_aniso_label
_atom_site_aniso_U_11
_atom_site_aniso_U_22
_atom_site_aniso_U_33
_atom_site_aniso_U_23
_atom_site_aniso_U_13
_atom_site_aniso_U_12
Co1 0.0224(2) 0.02164(19) 0.0227(2) -0.00006(18) 0.00178(16) -0.00223(18)
O1 0.0272(12) 0.0252(11) 0.0258(13) -0.0016(9) 0.0001(10) -0.0010(9)
O2 0.0236(11) 0.0262(11) 0.0302(13) -0.0057(9) 0.0014(10) 0.0002(9)
O4 0.0274(12) 0.0269(11) 0.0246(13) 0.0014(9) -0.0011(10) -0.0048(9)
O5 0.0291(12) 0.0273(11) 0.0269(13) 0.0006(9) 0.0031(10) -0.0094(9)
O6 0.0430(15) 0.0365(13) 0.0226(13) 0.0044(10) 0.0028(11) -0.0153(11)
N2 0.0221(13) 0.0246(12) 0.0246(15) 0.0019(11) 0.0016(11) -0.0008(10)
O7 0.0499(18) 0.0465(16) 0.0443(18) 0.0023(14) 0.0049(15) 0.0152(14)
O3 0.0283(13) 0.0388(14) 0.0371(16) -0.0023(11) -0.0019(11) 0.0050(11)
N1 0.0241(14) 0.0225(12) 0.0224(14) 0.0032(10) 0.0048(11) 0.0008(10)
C1 0.0277(17) 0.0257(15) 0.0224(17) 0.0001(13) 0.0011(14) -0.0010(13)
C20 0.0279(17) 0.0304(17) 0.0277(19) 0.0036(13) 0.0010(14) -0.0043(13)
C10 0.0306(18) 0.0292(16) 0.031(2) -0.0013(14) -0.0005(15) 0.0052(14)
C7 0.0257(16) 0.0227(14) 0.0246(17) -0.0029(12) 0.0021(13) -0.0031(12)
C17 0.0269(17) 0.0288(16) 0.0298(19) -0.0018(14) 0.0027(14) 0.0006(13)
C5 0.0322(19) 0.0357(18) 0.035(2) 0.0022(15) 0.0061(16) 0.0063(15)
C15 0.0240(16) 0.0259(15) 0.0243(18) 0.0022(13) 0.0018(13) 0.0007(12)
O8 0.0573(19) 0.0301(13) 0.0416(17) -0.0042(12) 0.0019(14) -0.0045(13)
C21 0.0227(16) 0.0261(15) 0.0290(19) -0.0019(13) -0.0002(14) -0.0018(12)
C3 0.0270(17) 0.0277(15) 0.0317(19) 0.0001(14) 0.0026(15) -0.0041(13)
C16 0.0244(15) 0.0256(15) 0.0244(17) -0.0014(12) 0.0004(13) -0.0020(12)
C25 0.0312(18) 0.0309(17) 0.031(2) 0.0068(14) 0.0077(15) -0.0036(14)
C8 0.0291(17) 0.0277(16) 0.0250(18) 0.0000(13) 0.0030(14) 0.0012(13)
C23 0.0229(15) 0.0226(14) 0.0270(18) -0.0011(13) 0.0040(13) -0.0047(12)
C6 0.0316(18) 0.0303(17) 0.033(2) -0.0048(15) 0.0029(16) 0.0009(14)
C11 0.038(2) 0.0346(19) 0.043(2) -0.0021(17) 0.0039(18) 0.0100(16)
C22 0.0266(17) 0.0222(14) 0.0297(19) -0.0013(13) 0.0031(14) 0.0007(13)
N3 0.043(2) 0.0372(17) 0.043(2) -0.0048(16) -0.0002(17) 0.0012(15)
C26 0.0313(18) 0.0281(16) 0.036(2) 0.0003(15) 0.0064(16) -0.0080(14)
C4 0.0259(17) 0.0349(18) 0.034(2) 0.0015(15) -0.0004(15) -0.0018(14)
C14 0.030(2) 0.058(2) 0.048(3) -0.004(2) 0.0070(19) -0.0064(18)
C9 0.0302(17) 0.0209(14) 0.0246(17) -0.0007(12) 0.0041(14) 0.0031(12)
C24 0.0283(17) 0.0261(15) 0.0266(18) 0.0002(13) 0.0009(14) -0.0033(13)
C33 0.045(3) 0.067(3) 0.055(3) -0.001(2) 0.006(2) -0.005(2)
C2 0.0213(14) 0.0236(14) 0.0227(16) 0.0026(13) 0.0016(12) 0.0003(12)
C27 0.0274(17) 0.0257(16) 0.035(2) -0.0006(14) 0.0021(15) -0.0030(13)
C13 0.0337(19) 0.0284(16) 0.030(2) -0.0057(14) 0.0024(16) -0.0046(14)
C18 0.0291(17) 0.0353(17) 0.0248(18) -0.0039(15) -0.0013(14) 0.0023(15)
C19 0.0358(19) 0.0307(17) 0.0241(18) 0.0044(14) 0.0021(15) 0.0033(14)
C30 0.045(2) 0.061(3) 0.046(3) -0.002(2) 0.010(2) 0.002(2)
C28 0.061(3) 0.056(3) 0.025(2) 0.0091(18) 0.000(2) -0.022(2)
C12 0.042(2) 0.0274(17) 0.043(2) -0.0087(16) 0.0068(19) 0.0001(15)
C29 0.086(4) 0.043(2) 0.042(3) 0.005(2) 0.009(3) 0.003(2)
C32 0.044(3) 0.060(3) 0.057(3) -0.011(2) 0.015(2) -0.006(2)
C31 0.143(7) 0.061(3) 0.062(4) 0.023(3) 0.021(4) 0.007(4)
C34 0.070(3) 0.041(2) 0.049(3) 0.000(2) 0.003(2) 0.010(2)
C35 0.109(5) 0.050(3) 0.051(3) 0.003(2) -0.006(3) -0.015(3)

loop_
_atom_type_symbol
_atom_type_description
_atom_type_scat_dispersion_real
_atom_type_scat_dispersion_imag
_atom_type_scat_source
C C 0.0033 0.0016 'International Tables Vol C Tables 4.2.6.8 and 6.1.1.4'
H H 0 0 'International Tables Vol C Tables 4.2.6.8 and 6.1.1.4'
Co Co 0.3494 0.9721 'International Tables Vol C Tables 4.2.6.8 and 6.1.1.4'
N N 0.0061 0.0033 'International Tables Vol C Tables 4.2.6.8 and 6.1.1.4'
O O 0.0106 0.006 'International Tables Vol C Tables 4.2.6.8 and 6.1.1.4'

loop_
_exptl_crystal_face_index_h
_exptl_crystal_face_index_k
_exptl_crystal_face_index_l
_exptl_crystal_face_perp_dist
1 -7 4 0.057
-1 6 -2 0.088
-1 1 5 0.066
9 2 3 0.046
0 1 5 0.076
1 -1 -5 0.09
-6 -1 -1 0.015
1 3 -9 0.082
-2 5 5 0.065

loop_
_geom_angle_atom_site_label_1
_geom_angle_atom_site_label_2
_geom_angle_atom_site_label_3
_geom_angle
_geom_angle_site_symmetry_1
_geom_angle_site_symmetry_3
_geom_angle_publ_flag
O2 Co1 O4 89.85(11) . . ?
O2 Co1 O5 91.23(11) . . ?
O4 Co1 O5 177.49(11) . . ?
O2 Co1 N1 95.99(11) . . ?
O4 Co1 N1 89.56(11) . . ?
O5 Co1 N1 88.08(11) . . ?
O2 Co1 N2 87.65(11) . . ?
O4 Co1 N2 86.59(11) . . ?
O5 Co1 N2 95.71(12) . . ?
N1 Co1 N2 174.70(12) . . ?
O2 Co1 O1 177.68(11) . . ?
O4 Co1 O1 89.49(11) . . ?
O5 Co1 O1 89.52(11) . . ?
N1 Co1 O1 86.23(11) . . ?
N2 Co1 O1 90.10(11) . . ?
C1 O1 Co1 111.0(2) . . ?
C9 O2 Co1 124.7(2) . . ?
C15 O4 Co1 110.8(2) . . ?
C23 O5 Co1 124.6(2) . . ?
C24 O6 C28 117.7(3) . . ?
C21 N2 C16 123.4(3) . . ?
C21 N2 Co1 125.8(2) . . ?
C16 N2 Co1 110.8(2) . . ?
H7A O7 H7B 109.5 . . ?
C10 O3 C14 112.5(3) . . ?
C7 N1 C2 123.1(3) . . ?
C7 N1 Co1 125.7(2) . . ?
C2 N1 Co1 111.2(2) . . ?
O1 C1 C6 122.6(3) . . ?
O1 C1 C2 119.1(3) . . ?
C6 C1 C2 118.4(3) . . ?
C19 C20 C15 120.4(3) . . ?
C19 C20 H20 119.8 . . ?
C15 C20 H20 119.8 . . ?
C11 C10 O3 118.8(3) . . ?
C11 C10 C9 122.5(3) . . ?
O3 C10 C9 118.7(3) . . ?
N1 C7 C8 124.4(3) . . ?
N1 C7 H7 117.8 . . ?
C8 C7 H7 117.8 . . ?
C18 C17 C16 119.7(3) . . ?
C18 C17 H17 120.1 . . ?
C16 C17 H17 120.1 . . ?
C6 C5 C4 120.3(3) . . ?
C6 C5 H5 119.9 . . ?
C4 C5 H5 119.9 . . ?
O4 C15 C20 122.2(3) . . ?
O4 C15 C16 119.6(3) . . ?
C20 C15 C16 118.1(3) . . ?
C29 O8 H8 116(5) . . ?
N2 C21 C22 124.7(3) . . ?
N2 C21 H21 117.7 . . ?
C22 C21 H21 117.7 . . ?
C4 C3 C2 119.5(3) . . ?
C4 C3 H3 120.3 . . ?
C2 C3 H3 120.3 . . ?
C17 C16 C15 121.0(3) . . ?
C17 C16 N2 126.7(3) . . ?
C15 C16 N2 112.2(3) . . ?
C24 C25 C26 120.6(3) . . ?
C24 C25 H25 119.7 . . ?
C26 C25 H25 119.7 . . ?
C13 C8 C9 120.4(3) . . ?
C13 C8 C7 116.0(3) . . ?
C9 C8 C7 123.6(3) . . ?
O5 C23 C22 126.6(3) . . ?
O5 C23 C24 116.8(3) . . ?
C22 C23 C24 116.5(3) . . ?
C5 C6 C1 120.4(3) . . ?
C5 C6 H6 119.8 . . ?
C1 C6 H6 119.8 . . ?
C10 C11 C12 121.2(4) . . ?
C10 C11 H11 119.4 . . ?
C12 C11 H11 119.4 . . ?
C23 C22 C27 120.7(3) . . ?
C23 C22 C21 122.5(3) . . ?
C27 C22 C21 116.7(3) . . ?
C34 N3 C32 116.7(4) . . ?
C34 N3 C30 107.8(4) . . ?
C32 N3 C30 112.1(4) . . ?
C34 N3 H3A 111(3) . . ?
C32 N3 H3A 102(3) . . ?
C30 N3 H3A 107(2) . . ?
C27 C26 C25 119.4(3) . . ?
C27 C26 H26 120.3 . . ?
C25 C26 H26 120.3 . . ?
C3 C4 C5 120.2(3) . . ?
C3 C4 H4 119.9 . . ?
C5 C4 H4 119.9 . . ?
O3 C14 H14A 109.5 . . ?
O3 C14 H14B 109.5 . . ?
H14A C14 H14B 109.5 . . ?
O3 C14 H14C 109.5 . . ?
H14A C14 H14C 109.5 . . ?
H14B C14 H14C 109.5 . . ?
O2 C9 C10 118.3(3) . . ?
O2 C9 C8 125.5(3) . . ?
C10 C9 C8 116.3(3) . . ?
O6 C24 C25 124.5(3) . . ?
O6 C24 C23 113.8(3) . . ?
C25 C24 C23 121.6(3) . . ?
C32 C33 H33A 109.5 . . ?
C32 C33 H33B 109.5 . . ?
H33A C33 H33B 109.5 . . ?
C32 C33 H33C 109.5 . . ?
H33A C33 H33C 109.5 . . ?
H33B C33 H33C 109.5 . . ?
C3 C2 C1 121.3(3) . . ?
C3 C2 N1 126.2(3) . . ?
C1 C2 N1 112.5(3) . . ?
C26 C27 C22 121.0(3) . . ?
C26 C27 H27 119.5 . . ?
C22 C27 H27 119.5 . . ?
C12 C13 C8 121.4(3) . . ?
C12 C13 H13 119.3 . . ?
C8 C13 H13 119.3 . . ?
C17 C18 C19 119.8(3) . . ?
C17 C18 H18 120.1 . . ?
C19 C18 H18 120.1 . . ?
C20 C19 C18 120.8(3) . . ?
C20 C19 H19 119.6 . . ?
C18 C19 H19 119.6 . . ?
C31 C30 N3 111.9(4) . . ?
C31 C30 H30A 109.2 . . ?
N3 C30 H30A 109.2 . . ?
C31 C30 H30B 109.2 . . ?
N3 C30 H30B 109.2 . . ?
H30A C30 H30B 107.9 . . ?
O6 C28 H28A 109.5 . . ?
O6 C28 H28B 109.5 . . ?
H28A C28 H28B 109.5 . . ?
O6 C28 H28C 109.5 . . ?
H28A C28 H28C 109.5 . . ?
H28B C28 H28C 109.5 . . ?
C13 C12 C11 118.2(3) . . ?
C13 C12 H12 120.9 . . ?
C11 C12 H12 120.9 . . ?
O8 C29 H29A 109.5 . . ?
O8 C29 H29B 109.5 . . ?
H29A C29 H29B 109.5 . . ?
O8 C29 H29C 109.5 . . ?
H29A C29 H29C 109.5 . . ?
H29B C29 H29C 109.5 . . ?
C33 C32 N3 113.4(4) . . ?
C33 C32 H32A 108.9 . . ?
N3 C32 H32A 108.9 . . ?
C33 C32 H32B 108.9 . . ?
N3 C32 H32B 108.9 . . ?
H32A C32 H32B 107.7 . . ?
C30 C31 H31A 109.5 . . ?
C30 C31 H31B 109.5 . . ?
H31A C31 H31B 109.5 . . ?
C30 C31 H31C 109.5 . . ?
H31A C31 H31C 109.5 . . ?
H31B C31 H31C 109.5 . . ?
C35 C34 N3 113.6(5) . . ?
C35 C34 H34A 108.9 . . ?
N3 C34 H34A 108.9 . . ?
C35 C34 H34B 108.9 . . ?
N3 C34 H34B 108.9 . . ?
H34A C34 H34B 107.7 . . ?
C34 C35 H35A 109.5 . . ?
C34 C35 H35B 109.5 . . ?
H35A C35 H35B 109.5 . . ?
C34 C35 H35C 109.5 . . ?
H35A C35 H35C 109.5 . . ?
H35B C35 H35C 109.5 . . ?

loop_
_geom_bond_atom_site_label_1
_geom_bond_atom_site_label_2
_geom_bond_distance
_geom_bond_site_symmetry_2
_geom_bond_publ_flag
Co1 O2 1.892(2) . ?
Co1 O4 1.892(2) . ?
Co1 O5 1.894(2) . ?
Co1 N1 1.897(3) . ?
Co1 N2 1.897(3) . ?
Co1 O1 1.903(2) . ?
O1 C1 1.332(4) . ?
O2 C9 1.303(4) . ?
O4 C15 1.320(4) . ?
O5 C23 1.296(4) . ?
O6 C24 1.366(4) . ?
O6 C28 1.412(5) . ?
N2 C21 1.291(4) . ?
N2 C16 1.417(4) . ?
O7 H7A 0.8496 . ?
O7 H7B 0.8504 . ?
O3 C10 1.391(4) . ?
O3 C14 1.432(5) . ?
N1 C7 1.295(4) . ?
N1 C2 1.421(4) . ?
C1 C6 1.396(5) . ?
C1 C2 1.402(5) . ?
C20 C19 1.385(5) . ?
C20 C15 1.401(5) . ?
C20 H20 0.95 . ?
C10 C11 1.360(5) . ?
C10 C9 1.417(5) . ?
C7 C8 1.428(5) . ?
C7 H7 0.95 . ?
C17 C18 1.385(5) . ?
C17 C16 1.393(5) . ?
C17 H17 0.95 . ?
C5 C6 1.385(5) . ?
C5 C4 1.400(5) . ?
C5 H5 0.95 . ?
C15 C16 1.405(5) . ?
O8 C29 1.410(5) . ?
O8 H8 0.901(5) . ?
C21 C22 1.439(5) . ?
C21 H21 0.95 . ?
C3 C4 1.374(5) . ?
C3 C2 1.391(5) . ?
C3 H3 0.95 . ?
C25 C24 1.377(5) . ?
C25 C26 1.406(5) . ?
C25 H25 0.95 . ?
C8 C13 1.409(5) . ?
C8 C9 1.419(5) . ?
C23 C22 1.411(5) . ?
C23 C24 1.430(5) . ?
C6 H6 0.95 . ?
C11 C12 1.400(6) . ?
C11 H11 0.95 . ?
C22 C27 1.419(5) . ?
N3 C34 1.484(6) . ?
N3 C32 1.503(6) . ?
N3 C30 1.526(6) . ?
N3 H3A 0.88(4) . ?
C26 C27 1.362(5) . ?
C26 H26 0.95 . ?
C4 H4 0.95 . ?
C14 H14A 0.98 . ?
C14 H14B 0.98 . ?
C14 H14C 0.98 . ?
C33 C32 1.492(7) . ?
C33 H33A 0.98 . ?
C33 H33B 0.98 . ?
C33 H33C 0.98 . ?
C27 H27 0.95 . ?
C13 C12 1.383(5) . ?
C13 H13 0.95 . ?
C18 C19 1.386(5) . ?
C18 H18 0.95 . ?
C19 H19 0.95 . ?
C30 C31 1.476(7) . ?
C30 H30A 0.99 . ?
C30 H30B 0.99 . ?
C28 H28A 0.98 . ?
C28 H28B 0.98 . ?
C28 H28C 0.98 . ?
C12 H12 0.95 . ?
C29 H29A 0.98 . ?
C29 H29B 0.98 . ?
C29 H29C 0.98 . ?
C32 H32A 0.99 . ?
C32 H32B 0.99 . ?
C31 H31A 0.98 . ?
C31 H31B 0.98 . ?
C31 H31C 0.98 . ?
C34 C35 1.476(7) . ?
C34 H34A 0.99 . ?
C34 H34B 0.99 . ?
C35 H35A 0.98 . ?
C35 H35B 0.98 . ?
C35 H35C 0.98 . ?

loop_
_geom_hbond_atom_site_label_D
_geom_hbond_atom_site_label_H
_geom_hbond_atom_site_label_A
_geom_hbond_distance_DH
_geom_hbond_distance_HA
_geom_hbond_distance_DA
_geom_hbond_angle_DHA
_geom_hbond_site_symmetry_A
O7 H7A O3 0.85 2.02 2.848(4) 164.5 .
N3 H3A O8 0.88(4) 1.85(4) 2.730(5) 174(4) .
O8 H8 O1 0.901(5) 1.77(2) 2.650(4) 165(8) .

loop_
_geom_torsion_atom_site_label_1
_geom_torsion_atom_site_label_2
_geom_torsion_atom_site_label_3
_geom_torsion_atom_site_label_4
_geom_torsion
_geom_torsion_site_symmetry_1
_geom_torsion_site_symmetry_2
_geom_torsion_site_symmetry_3
_geom_torsion_site_symmetry_4
_geom_torsion_publ_flag
O4 Co1 O2 C9 84.9(3) . . . . ?
O5 Co1 O2 C9 -92.8(3) . . . . ?
N1 Co1 O2 C9 -4.7(3) . . . . ?
N2 Co1 O2 C9 171.5(3) . . . . ?
O2 Co1 O4 C15 86.7(2) . . . . ?
N1 Co1 O4 C15 -177.3(2) . . . . ?
N2 Co1 O4 C15 -0.9(2) . . . . ?
O1 Co1 O4 C15 -91.1(2) . . . . ?
O2 Co1 O5 C23 -87.4(3) . . . . ?
N1 Co1 O5 C23 176.7(3) . . . . ?
N2 Co1 O5 C23 0.4(3) . . . . ?
O1 Co1 O5 C23 90.4(3) . . . . ?
O2 Co1 N2 C21 91.0(3) . . . . ?
O4 Co1 N2 C21 -179.0(3) . . . . ?
O5 Co1 N2 C21 0.0(3) . . . . ?
O1 Co1 N2 C21 -89.5(3) . . . . ?
O2 Co1 N2 C16 -89.0(2) . . . . ?
O4 Co1 N2 C16 1.0(2) . . . . ?
O5 Co1 N2 C16 180.0(2) . . . . ?
O1 Co1 N2 C16 90.4(2) . . . . ?
O2 Co1 N1 C7 1.2(3) . . . . ?
O4 Co1 N1 C7 -88.6(3) . . . . ?
O5 Co1 N1 C7 92.3(3) . . . . ?
O1 Co1 N1 C7 -178.1(3) . . . . ?
O2 Co1 N1 C2 179.6(2) . . . . ?
O4 Co1 N1 C2 89.8(2) . . . . ?
O5 Co1 N1 C2 -89.4(2) . . . . ?
O1 Co1 N1 C2 0.3(2) . . . . ?
Co1 O1 C1 C6 179.7(3) . . . . ?
Co1 O1 C1 C2 0.9(4) . . . . ?
C14 O3 C10 C11 104.0(4) . . . . ?
C14 O3 C10 C9 -78.2(4) . . . . ?
C2 N1 C7 C8 -175.7(3) . . . . ?
Co1 N1 C7 C8 2.5(5) . . . . ?
Co1 O4 C15 C20 -179.1(3) . . . . ?
Co1 O4 C15 C16 0.7(4) . . . . ?
C19 C20 C15 O4 178.7(3) . . . . ?
C19 C20 C15 C16 -1.1(5) . . . . ?
C16 N2 C21 C22 178.6(3) . . . . ?
Co1 N2 C21 C22 -1.5(5) . . . . ?
C18 C17 C16 C15 -0.5(5) . . . . ?
C18 C17 C16 N2 -179.0(3) . . . . ?
O4 C15 C16 C17 -178.6(3) . . . . ?
C20 C15 C16 C17 1.2(5) . . . . ?
O4 C15 C16 N2 0.1(4) . . . . ?
C20 C15 C16 N2 179.9(3) . . . . ?
C21 N2 C16 C17 -2.3(5) . . . . ?
Co1 N2 C16 C17 177.8(3) . . . . ?
C21 N2 C16 C15 179.1(3) . . . . ?
Co1 N2 C16 C15 -0.8(3) . . . . ?
N1 C7 C8 C13 175.7(3) . . . . ?
N1 C7 C8 C9 -3.9(6) . . . . ?
Co1 O5 C23 C22 0.6(5) . . . . ?
Co1 O5 C23 C24 -178.2(2) . . . . ?
C4 C5 C6 C1 0.5(6) . . . . ?
O1 C1 C6 C5 -179.0(3) . . . . ?
C2 C1 C6 C5 -0.1(5) . . . . ?
O3 C10 C11 C12 178.4(4) . . . . ?
C9 C10 C11 C12 0.6(6) . . . . ?
O5 C23 C22 C27 179.1(3) . . . . ?
C24 C23 C22 C27 -2.1(5) . . . . ?
O5 C23 C22 C21 -2.2(5) . . . . ?
C24 C23 C22 C21 176.6(3) . . . . ?
N2 C21 C22 C23 2.7(5) . . . . ?
N2 C21 C22 C27 -178.6(3) . . . . ?
C24 C25 C26 C27 -1.6(6) . . . . ?
C2 C3 C4 C5 0.2(6) . . . . ?
C6 C5 C4 C3 -0.5(6) . . . . ?
Co1 O2 C9 C10 -175.1(2) . . . . ?
Co1 O2 C9 C8 4.6(5) . . . . ?
C11 C10 C9 O2 178.9(4) . . . . ?
O3 C10 C9 O2 1.2(5) . . . . ?
C11 C10 C9 C8 -0.8(6) . . . . ?
O3 C10 C9 C8 -178.5(3) . . . . ?
C13 C8 C9 O2 -179.5(3) . . . . ?
C7 C8 C9 O2 0.1(6) . . . . ?
C13 C8 C9 C10 0.2(5) . . . . ?
C7 C8 C9 C10 179.7(3) . . . . ?
C28 O6 C24 C25 -3.6(5) . . . . ?
C28 O6 C24 C23 174.3(3) . . . . ?
C26 C25 C24 O6 176.9(3) . . . . ?
C26 C25 C24 C23 -0.9(6) . . . . ?
O5 C23 C24 O6 3.6(4) . . . . ?
C22 C23 C24 O6 -175.3(3) . . . . ?
O5 C23 C24 C25 -178.4(3) . . . . ?
C22 C23 C24 C25 2.6(5) . . . . ?
C4 C3 C2 C1 0.2(5) . . . . ?
C4 C3 C2 N1 179.4(3) . . . . ?
O1 C1 C2 C3 178.7(3) . . . . ?
C6 C1 C2 C3 -0.2(5) . . . . ?
O1 C1 C2 N1 -0.6(4) . . . . ?
C6 C1 C2 N1 -179.5(3) . . . . ?
C7 N1 C2 C3 -0.8(5) . . . . ?
Co1 N1 C2 C3 -179.2(3) . . . . ?
C7 N1 C2 C1 178.5(3) . . . . ?
Co1 N1 C2 C1 0.1(3) . . . . ?
C25 C26 C27 C22 2.1(5) . . . . ?
C23 C22 C27 C26 -0.3(5) . . . . ?
C21 C22 C27 C26 -179.0(3) . . . . ?
C9 C8 C13 C12 0.6(6) . . . . ?
C7 C8 C13 C12 -179.0(4) . . . . ?
C16 C17 C18 C19 -0.4(5) . . . . ?
C15 C20 C19 C18 0.3(5) . . . . ?
C17 C18 C19 C20 0.5(5) . . . . ?
C34 N3 C30 C31 164.9(5) . . . . ?
C32 N3 C30 C31 -65.3(6) . . . . ?
C8 C13 C12 C11 -0.8(6) . . . . ?
C10 C11 C12 C13 0.2(6) . . . . ?
C34 N3 C32 C33 56.9(6) . . . . ?
C30 N3 C32 C33 -68.2(5) . . . . ?
C32 N3 C34 C35 53.4(6) . . . . ?
C30 N3 C34 C35 -179.4(4) . . . . ?
